data_7049888
loop_
_publ_author_name
'Jo, Jin Hyoung'
'Kim, Hyun-Chul'
'Huh, Seong'
'Kim, Youngmee'
'Lee, Do Nam'

_publ_section_title
;
 Antibacterial activities of Cu-MOFs containing glutarates and bipyridyl
 ligands.
;
_journal_issue 23
_journal_name_full 'Dalton transactions (Cambridge, England : 2003)'
_journal_page_first 8084
_journal_page_last 8093
_journal_paper_doi 10.1039/c9dt00791a
_journal_volume 48
_journal_year 2019
_chemical_formula_sum 'C20 H26 Cu2 N2 O11'
_chemical_formula_weight 597.51
_space_group_crystal_system monoclinic
_space_group_IT_number 15
_space_group_name_Hall '-C 2yc'
_space_group_name_H-M_alt 'C 1 2/c 1'
_symmetry_space_group_name_Hall '-C 2yc'
_symmetry_space_group_name_H-M 'C 1 2/c 1'
_atom_sites_solution_hydrogens mixed
_audit_creation_method SHELXL-2014
_audit_update_record
;
2018-07-17 deposited with the CCDC.    2019-04-11 downloaded from the CCDC.
;
_cell_angle_alpha 90
_cell_angle_beta 101.0590(13)
_cell_angle_gamma 90
_cell_formula_units_Z 4
_cell_length_a 21.4360(4)
_cell_length_b 13.2468(3)
_cell_length_c 8.5784(2)
_cell_measurement_reflns_used 2607
_cell_measurement_temperature 296(2)
_cell_measurement_theta_max 22.77
_cell_measurement_theta_min 2.87
_cell_volume 2390.67(9)
_computing_cell_refinement 'SAINT V8.34A (Bruker AXS Inc., 2013)'
_computing_data_collection 'Bruker Instrument Service v2013.12.0.0'
_computing_data_reduction 'SAINT V8.34A (Bruker AXS Inc., 2013)'
_computing_molecular_graphics 'Bruker SHELXTL'
_computing_publication_material 'Bruker SHELXTL'
_computing_structure_refinement 'SHELXL-2014 (Sheldrick, 2015)'
_computing_structure_solution 'SHELXS-97 (Sheldrick 2008)'
_diffrn_ambient_temperature 296(2)
_diffrn_measured_fraction_theta_full 1.000
_diffrn_measured_fraction_theta_max 1.000
_diffrn_measurement_device_type 'Bruker APEX-II CCD'
_diffrn_measurement_method '\f and \w scans'
_diffrn_radiation_type MoK\a
_diffrn_radiation_wavelength 0.71073
_diffrn_reflns_av_R_equivalents 0.0929
_diffrn_reflns_av_unetI/netI 0.0655
_diffrn_reflns_Laue_measured_fraction_full 1.000
_diffrn_reflns_Laue_measured_fraction_max 1.000
_diffrn_reflns_limit_h_max 28
_diffrn_reflns_limit_h_min -28
_diffrn_reflns_limit_k_max 17
_diffrn_reflns_limit_k_min -17
_diffrn_reflns_limit_l_max 11
_diffrn_reflns_limit_l_min -11
_diffrn_reflns_number 22559
_diffrn_reflns_point_group_measured_fraction_full 1.000
_diffrn_reflns_point_group_measured_fraction_max 1.000
_diffrn_reflns_theta_full 25.242
_diffrn_reflns_theta_max 28.483
_diffrn_reflns_theta_min 1.817
_exptl_absorpt_coefficient_mu 1.841
_exptl_absorpt_correction_T_max 0.93
_exptl_absorpt_correction_T_min 0.87
_exptl_absorpt_correction_type multi-scan
_exptl_absorpt_process_details 'SADABS V2012/1 (Bruker AXS Inc.)'
_exptl_crystal_colour blue
_exptl_crystal_density_diffrn 1.660
_exptl_crystal_description block
_exptl_crystal_F_000 1224
_exptl_crystal_size_max 0.080
_exptl_crystal_size_mid 0.050
_exptl_crystal_size_min 0.040
_refine_diff_density_max 0.450
_refine_diff_density_min -0.495
_refine_diff_density_rms 0.102
_refine_ls_extinction_method none
_refine_ls_goodness_of_fit_ref 1.028
_refine_ls_hydrogen_treatment mixed
_refine_ls_matrix_type full
_refine_ls_number_parameters 168
_refine_ls_number_reflns 3030
_refine_ls_number_restraints 3
_refine_ls_restrained_S_all 1.027
_refine_ls_R_factor_all 0.0822
_refine_ls_R_factor_gt 0.0489
_refine_ls_shift/su_max 0.001
_refine_ls_shift/su_mean 0.000
_refine_ls_structure_factor_coef Fsqd
_refine_ls_weighting_details 'w=1/[\s^2^(Fo^2^)+(0.0279P)^2^+6.0429P] where P=(Fo^2^+2Fc^2^)/3'
_refine_ls_weighting_scheme calc
_refine_ls_wR_factor_gt 0.0823
_refine_ls_wR_factor_ref 0.0933
_reflns_Friedel_coverage 0.000
_reflns_number_gt 2154
_reflns_number_total 3030
_reflns_threshold_expression 'I > 2\s(I)'
_cod_data_source_file c9dt00791a2.cif
_cod_data_source_block Cu2(Glu)2(bpy)-1
_cod_depositor_comments 'Adding full bibliography for 7049887--7049890.cif.'
_cod_database_code 7049888
_shelx_space_group_comment
; 
The symmetry employed for this shelxl refinement is uniquely defined 
by the following loop, which should always be used as a source of 
symmetry information in preference to the above space-group names. 
They are only intended as comments. 
;
_shelx_estimated_absorpt_t_min 0.867
_shelx_estimated_absorpt_t_max 0.930
_shelxl_version_number 2013-4

loop_
_space_group_symop_operation_xyz
'x, y, z'
'-x, y, -z+1/2'
'x+1/2, y+1/2, z'
'-x+1/2, y+1/2, -z+1/2'
'-x, -y, -z'
'x, -y, z-1/2'
'-x+1/2, -y+1/2, -z'
'x+1/2, -y+1/2, z-1/2'

loop_
_atom_site_label
_atom_site_type_symbol
_atom_site_fract_x
_atom_site_fract_y
_atom_site_fract_z
_atom_site_U_iso_or_equiv
_atom_site_adp_type
_atom_site_occupancy
_atom_site_site_symmetry_order
_atom_site_calc_flag
_atom_site_refinement_flags_posn
_atom_site_refinement_flags_adp
_atom_site_refinement_flags_occupancy
C1 C 0.19563(17) 0.2329(2) 0.2380(4) 0.0217(7) Uani 1 1 d . . .
C2 C 0.16481(17) 0.2083(3) 0.3774(4) 0.0261(8) Uani 1 1 d . . .
H2A H 0.1191 0.2052 0.3415 0.031 Uiso 1 1 calc R U .
H2B H 0.1738 0.2621 0.4552 0.031 Uiso 1 1 calc R U .
C3 C 0.18794(19) 0.1085(3) 0.4565(4) 0.0285(8) Uani 1 1 d . . .
H3A H 0.2331 0.1133 0.4998 0.034 Uiso 1 1 calc R U .
H3B H 0.1662 0.0960 0.5439 0.034 Uiso 1 1 calc R U .
C4 C 0.17611(19) -0.0207(3) -0.1593(4) 0.0284(8) Uani 1 1 d . . .
H4A H 0.1942 -0.0373 -0.2514 0.034 Uiso 1 1 calc R U .
H4B H 0.1306 -0.0133 -0.1951 0.034 Uiso 1 1 calc R U .
C5 C 0.20271(17) 0.0793(2) -0.0952(4) 0.0213(7) Uani 1 1 d . . .
C6 C 0.42588(18) 0.1781(3) 0.3263(4) 0.0333(9) Uani 1 1 d . . .
H6 H 0.4262 0.2482 0.3212 0.040 Uiso 1 1 calc R U .
C7 C 0.47335(18) 0.1314(3) 0.4329(4) 0.0317(9) Uani 1 1 d . . .
H7 H 0.5045 0.1697 0.4971 0.038 Uiso 1 1 calc R U .
C8 C 0.47441(16) 0.0269(3) 0.4441(4) 0.0233(8) Uani 1 1 d . . .
C9 C 0.42611(19) -0.0235(3) 0.3467(5) 0.0432(11) Uani 1 1 d . . .
H9 H 0.4243 -0.0936 0.3511 0.052 Uiso 1 1 calc R U .
C10 C 0.38020(19) 0.0286(3) 0.2422(5) 0.0405(10) Uani 1 1 d . . .
H10 H 0.3483 -0.0080 0.1775 0.049 Uiso 1 1 calc R U .
Cu1 Cu 0.30239(2) 0.20577(3) 0.07615(4) 0.01810(12) Uani 1 1 d . . .
N1 N 0.37966(13) 0.1290(2) 0.2302(3) 0.0240(6) Uani 1 1 d . . .
O1 O 0.25246(11) 0.20848(19) 0.2478(3) 0.0296(6) Uani 1 1 d . . .
O2 O 0.33796(12) 0.22453(19) -0.1186(3) 0.0328(6) Uani 1 1 d . . .
O3 O 0.25715(12) 0.08214(18) -0.0111(3) 0.0309(6) Uani 1 1 d . . .
O4 O 0.33208(11) 0.34397(17) 0.1344(3) 0.0291(6) Uani 1 1 d . . .
O1W O 1.0000 0.9762(5) 0.7500 0.096(2) Uani 1 2 d DS T P
H11 H 0.996(4) 0.919(3) 0.818(7) 0.144 Uiso 1 1 d D U .
O2W O 0.0436(2) 0.1267(4) 1.0020(6) 0.0970(14) Uani 1 1 d D . .
H21 H 0.081(2) 0.162(5) 0.984(9) 0.145 Uiso 1 1 d D U .
H22 H 0.027(3) 0.093(5) 0.901(5) 0.145 Uiso 1 1 d D U .

loop_
_atom_site_aniso_label
_atom_site_aniso_U_11
_atom_site_aniso_U_22
_atom_site_aniso_U_33
_atom_site_aniso_U_23
_atom_site_aniso_U_13
_atom_site_aniso_U_12
C1 0.031(2) 0.0118(16) 0.0217(17) -0.0014(13) 0.0044(15) 0.0008(14)
C2 0.035(2) 0.0186(17) 0.0261(17) 0.0030(15) 0.0107(15) 0.0046(17)
C3 0.043(2) 0.0214(18) 0.0218(18) 0.0036(14) 0.0084(17) 0.0066(17)
C4 0.037(2) 0.0172(18) 0.0279(18) -0.0015(15) -0.0021(16) 0.0013(16)
C5 0.028(2) 0.0182(17) 0.0179(16) -0.0012(14) 0.0041(15) 0.0016(16)
C6 0.036(2) 0.0204(19) 0.038(2) 0.0037(16) -0.0066(18) 0.0066(17)
C7 0.031(2) 0.0230(19) 0.033(2) 0.0011(16) -0.0140(17) 0.0035(17)
C8 0.0215(18) 0.0261(19) 0.0218(17) 0.0107(14) 0.0031(14) 0.0030(15)
C9 0.037(2) 0.020(2) 0.061(3) 0.0162(19) -0.021(2) -0.0050(18)
C10 0.028(2) 0.026(2) 0.056(3) 0.0117(19) -0.0211(19) -0.0012(18)
Cu1 0.0184(2) 0.0147(2) 0.01939(19) 0.00358(18) -0.00069(15) 0.0032(2)
N1 0.0207(15) 0.0237(16) 0.0252(15) 0.0054(13) -0.0020(13) 0.0052(13)
O1 0.0259(13) 0.0375(15) 0.0250(12) 0.0068(12) 0.0040(10) 0.0048(13)
O2 0.0339(15) 0.0393(16) 0.0261(13) 0.0105(12) 0.0080(11) 0.0139(12)
O3 0.0301(15) 0.0191(13) 0.0368(14) -0.0020(11) -0.0106(12) 0.0017(11)
O4 0.0272(14) 0.0158(12) 0.0405(15) 0.0019(11) -0.0034(12) 0.0002(11)
O1W 0.073(4) 0.116(6) 0.102(5) 0.000 0.022(4) 0.000
O2W 0.069(3) 0.096(4) 0.131(4) 0.012(3) 0.032(3) -0.014(3)

loop_
_atom_type_symbol
_atom_type_description
_atom_type_scat_dispersion_real
_atom_type_scat_dispersion_imag
_atom_type_scat_source
C C 0.0033 0.0016 'International Tables Vol C Tables 4.2.6.8 and 6.1.1.4'
H H 0.0000 0.0000 'International Tables Vol C Tables 4.2.6.8 and 6.1.1.4'
N N 0.0061 0.0033 'International Tables Vol C Tables 4.2.6.8 and 6.1.1.4'
O O 0.0106 0.0060 'International Tables Vol C Tables 4.2.6.8 and 6.1.1.4'
Cu Cu 0.3201 1.2651 'International Tables Vol C Tables 4.2.6.8 and 6.1.1.4'

loop_
_geom_angle_atom_site_label_1
_geom_angle_atom_site_label_2
_geom_angle_atom_site_label_3
_geom_angle
_geom_angle_site_symmetry_1
_geom_angle_site_symmetry_3
O1 C1 O2 124.5(3) . 7
O1 C1 C2 117.5(3) . .
O2 C1 C2 118.0(3) 7 .
C1 C2 C3 112.7(3) . .
C1 C2 H2A 109.1 . .
C3 C2 H2A 109.1 . .
C1 C2 H2B 109.1 . .
C3 C2 H2B 109.1 . .
H2A C2 H2B 107.8 . .
C4 C3 C2 112.0(3) 6_556 .
C4 C3 H3A 109.2 6_556 .
C2 C3 H3A 109.2 . .
C4 C3 H3B 109.2 6_556 .
C2 C3 H3B 109.2 . .
H3A C3 H3B 107.9 . .
C5 C4 C3 115.6(3) . 6
C5 C4 H4A 108.4 . .
C3 C4 H4A 108.4 6 .
C5 C4 H4B 108.4 . .
C3 C4 H4B 108.4 6 .
H4A C4 H4B 107.4 . .
O3 C5 O4 124.4(3) . 7
O3 C5 C4 119.0(3) . .
O4 C5 C4 116.6(3) 7 .
N1 C6 C7 124.1(3) . .
N1 C6 H6 118.0 . .
C7 C6 H6 118.0 . .
C6 C7 C8 119.6(3) . .
C6 C7 H7 120.2 . .
C8 C7 H7 120.2 . .
C9 C8 C7 116.3(3) . .
C9 C8 C8 122.3(4) . 5_656
C7 C8 C8 121.4(4) . 5_656
C8 C9 C10 120.8(3) . .
C8 C9 H9 119.6 . .
C10 C9 H9 119.6 . .
N1 C10 C9 122.9(4) . .
N1 C10 H10 118.6 . .
C9 C10 H10 118.6 . .
O4 Cu1 O3 167.70(10) . .
O4 Cu1 O1 89.37(10) . .
O3 Cu1 O1 90.03(11) . .
O4 Cu1 O2 86.53(11) . .
O3 Cu1 O2 91.43(11) . .
O1 Cu1 O2 167.31(10) . .
O4 Cu1 N1 96.29(10) . .
O3 Cu1 N1 96.00(10) . .
O1 Cu1 N1 90.81(10) . .
O2 Cu1 N1 101.57(10) . .
O4 Cu1 Cu1 85.18(7) . 7
O3 Cu1 Cu1 82.61(7) . 7
O1 Cu1 Cu1 80.23(7) . 7
O2 Cu1 Cu1 87.45(7) . 7
N1 Cu1 Cu1 170.92(8) . 7
C6 N1 C10 116.4(3) . .
C6 N1 Cu1 122.8(2) . .
C10 N1 Cu1 120.7(2) . .
C1 O1 Cu1 128.0(2) . .
C1 O2 Cu1 119.1(2) 7 .
C5 O3 Cu1 125.5(2) . .
C5 O4 Cu1 122.2(2) 7 .
H21 O2W H22 105(6) . .

loop_
_geom_bond_atom_site_label_1
_geom_bond_atom_site_label_2
_geom_bond_distance
_geom_bond_site_symmetry_2
C1 O1 1.248(4) .
C1 O2 1.266(4) 7
C1 C2 1.509(4) .
C2 C3 1.524(5) .
C2 H2A 0.9700 .
C2 H2B 0.9700 .
C3 C4 1.520(5) 6_556
C3 H3A 0.9700 .
C3 H3B 0.9700 .
C4 C5 1.503(5) .
C4 C3 1.520(5) 6
C4 H4A 0.9700 .
C4 H4B 0.9700 .
C5 O3 1.249(4) .
C5 O4 1.268(4) 7
C6 N1 1.330(4) .
C6 C7 1.377(5) .
C6 H6 0.9300 .
C7 C8 1.387(5) .
C7 H7 0.9300 .
C8 C9 1.373(5) .
C8 C8 1.493(6) 5_656
C9 C10 1.382(5) .
C9 H9 0.9300 .
C10 N1 1.335(5) .
C10 H10 0.9300 .
Cu1 O4 1.971(2) .
Cu1 O3 1.976(2) .
Cu1 O1 1.980(2) .
Cu1 O2 1.981(2) .
Cu1 N1 2.164(3) .
Cu1 Cu1 2.6457(8) 7
O2 C1 1.266(4) 7
O4 C5 1.268(4) 7
O1W H11 0.97(2) .
O2W H21 0.95(2) .
O2W H22 0.98(2) .
